data_4079500
loop_
_publ_author_name
'Yi, Weiyin'
'Zhang, Jie'
'Chen, Zhenxia'
'Zhou, Xigeng'

_publ_section_title
;
 Reactivity of Scorpionate-Anchored Yttrium Alkyl Complex toward Organic
 Nitriles
;
_journal_issue 20
_journal_name_full Organometallics
_journal_page_first 7213
_journal_paper_doi 10.1021/om3007773
_journal_volume 31
_journal_year 2012
_chemical_formula_sum 'C40 H58 B N11 O P Y'
_chemical_formula_weight 839.66
_chemical_name_systematic
; 
 ? 
;
_space_group_IT_number 61
_symmetry_space_group_name_Hall '-P 2ac 2ab'
_symmetry_space_group_name_H-M 'P b c a'
_atom_sites_solution_hydrogens geom
_atom_sites_solution_primary direct
_atom_sites_solution_secondary difmap
_audit_creation_method SHELXL-97
_cell_angle_alpha 90.00
_cell_angle_beta 90.00
_cell_angle_gamma 90.00
_cell_formula_units_Z 8
_cell_length_a 11.085(4)
_cell_length_b 18.454(7)
_cell_length_c 43.113(17)
_cell_measurement_temperature 293(2)
_cell_volume 8819(6)
_computing_structure_refinement 'SHELXL-97 (Sheldrick, 1997)'
_computing_structure_solution 'SHELXS-97 (Sheldrick, 1990)'
_diffrn_ambient_temperature 293(2)
_diffrn_measured_fraction_theta_full 0.999
_diffrn_measured_fraction_theta_max 0.999
_diffrn_radiation_monochromator graphite
_diffrn_radiation_source 'fine-focus sealed tube'
_diffrn_radiation_type MoK\a
_diffrn_radiation_wavelength 0.71073
_diffrn_reflns_av_R_equivalents 0.1652
_diffrn_reflns_av_sigmaI/netI 0.1556
_diffrn_reflns_limit_h_max 10
_diffrn_reflns_limit_h_min -13
_diffrn_reflns_limit_k_max 21
_diffrn_reflns_limit_k_min -20
_diffrn_reflns_limit_l_max 47
_diffrn_reflns_limit_l_min -51
_diffrn_reflns_number 34577
_diffrn_reflns_theta_full 25.00
_diffrn_reflns_theta_max 25.00
_diffrn_reflns_theta_min 1.89
_exptl_absorpt_coefficient_mu 1.402
_exptl_absorpt_correction_T_max 0.8279
_exptl_absorpt_correction_T_min 0.7864
_exptl_crystal_density_diffrn 1.265
_exptl_crystal_density_method 'not measured'
_exptl_crystal_F_000 3536
_exptl_crystal_size_max 0.18
_exptl_crystal_size_mid 0.16
_exptl_crystal_size_min 0.14
_refine_diff_density_max 0.796
_refine_diff_density_min -1.903
_refine_diff_density_rms 0.122
_refine_ls_extinction_coef 0.00055(15)
_refine_ls_extinction_expression Fc^*^=kFc[1+0.001xFc^2^\l^3^/sin(2\q)]^-1/4^
_refine_ls_extinction_method SHELXL
_refine_ls_goodness_of_fit_ref 0.995
_refine_ls_hydrogen_treatment mixed
_refine_ls_matrix_type full
_refine_ls_number_parameters 482
_refine_ls_number_reflns 7763
_refine_ls_number_restraints 9
_refine_ls_restrained_S_all 0.995
_refine_ls_R_factor_all 0.2106
_refine_ls_R_factor_gt 0.1337
_refine_ls_shift/su_max 0.001
_refine_ls_shift/su_mean 0.000
_refine_ls_structure_factor_coef Fsqd
_refine_ls_weighting_details 'calc w=1/[\s^2^(Fo^2^)+(0.0913P)^2^+193.5706P] where P=(Fo^2^+2Fc^2^)/3'
_refine_ls_weighting_scheme calc
_refine_ls_wR_factor_gt 0.3208
_refine_ls_wR_factor_ref 0.3519
_reflns_number_gt 3948
_reflns_number_total 7763
_reflns_threshold_expression >2sigma(I)
_cod_data_source_file om3007773_si_002.cif
_cod_data_source_block a00915a
_cod_original_cell_volume 8820(6)
_cod_database_code 4079500

loop_
_symmetry_equiv_pos_as_xyz
'x, y, z'
'-x+1/2, -y, z+1/2'
'-x, y+1/2, -z+1/2'
'x+1/2, -y+1/2, -z'
'-x, -y, -z'
'x-1/2, y, -z-1/2'
'x, -y-1/2, z-1/2'
'-x-1/2, y-1/2, z'

loop_
_atom_site_label
_atom_site_type_symbol
_atom_site_fract_x
_atom_site_fract_y
_atom_site_fract_z
_atom_site_U_iso_or_equiv
_atom_site_adp_type
_atom_site_occupancy
_atom_site_symmetry_multiplicity
_atom_site_calc_flag
_atom_site_refinement_flags
Y1 Y 0.46983(12) 0.06256(7) 0.15915(3) 0.0409(4) Uani 1 1 d .
P1 P 0.3741(3) -0.1200(2) 0.18874(9) 0.0425(9) Uani 1 1 d .
O1 O 0.4281(8) -0.0466(4) 0.1802(2) 0.043(2) Uani 1 1 d .
B1 B 0.2714(17) 0.1113(10) 0.0977(4) 0.054(5) Uani 1 1 d D
H1B H 0.214(2) 0.1251(13) 0.0778(6) 0.065 Uiso 1 1 d D
N1 N 0.3740(12) 0.1665(7) 0.0993(3) 0.054(3) Uani 1 1 d D
N2 N 0.4740(9) 0.1607(6) 0.1157(3) 0.047(3) Uani 1 1 d .
N3 N 0.3264(10) 0.0350(6) 0.0897(3) 0.049(3) Uani 1 1 d D
N4 N 0.4097(10) 0.0014(6) 0.1098(3) 0.045(3) Uani 1 1 d .
N5 N 0.1960(10) 0.1063(6) 0.1264(3) 0.044(3) Uani 1 1 d D
N6 N 0.2444(10) 0.0831(6) 0.1543(3) 0.045(3) Uani 1 1 d .
N7 N 0.6628(10) 0.0281(7) 0.1438(3) 0.049(3) Uani 1 1 d D
H7N H 0.683(13) 0.009(7) 0.1613(17) 0.058 Uiso 1 1 d D
N8 N 0.8951(15) -0.0844(11) 0.1732(5) 0.116(8) Uani 1 1 d .
N9 N 0.2919(10) -0.1513(6) 0.1609(3) 0.048(3) Uani 1 1 d .
N10 N 0.2905(10) -0.1151(6) 0.2202(3) 0.049(3) Uani 1 1 d .
N11 N 0.4820(11) -0.1746(6) 0.1974(3) 0.052(3) Uani 1 1 d .
C1 C 0.2930(16) 0.2539(11) 0.0587(4) 0.086(6) Uani 1 1 d .
H1A H 0.2250 0.2218 0.0586 0.128 Uiso 1 1 calc R
H1C H 0.3260 0.2569 0.0381 0.128 Uiso 1 1 calc R
H1D H 0.2678 0.3012 0.0653 0.128 Uiso 1 1 calc R
C2 C 0.3876(15) 0.2256(10) 0.0805(4) 0.067(5) Uani 1 1 d .
C3 C 0.4981(14) 0.2548(8) 0.0877(4) 0.066(5) Uani 1 1 d .
H3A H 0.5342 0.2948 0.0784 0.080 Uiso 1 1 calc R
C4 C 0.5452(14) 0.2126(9) 0.1114(4) 0.060(4) Uani 1 1 d .
C5 C 0.6709(15) 0.2168(10) 0.1243(5) 0.079(6) Uani 1 1 d .
H5A H 0.6801 0.1814 0.1405 0.119 Uiso 1 1 calc R
H5B H 0.6847 0.2643 0.1327 0.119 Uiso 1 1 calc R
H5C H 0.7282 0.2073 0.1081 0.119 Uiso 1 1 calc R
C6 C 0.2161(18) 0.0131(12) 0.0399(4) 0.103(8) Uani 1 1 d .
H6A H 0.1798 0.0589 0.0449 0.154 Uiso 1 1 calc R
H6B H 0.1545 -0.0233 0.0382 0.154 Uiso 1 1 calc R
H6C H 0.2583 0.0170 0.0205 0.154 Uiso 1 1 calc R
C7 C 0.3014(15) -0.0073(10) 0.0645(4) 0.064(5) Uani 1 1 d .
C8 C 0.3730(15) -0.0681(10) 0.0679(4) 0.079(6) Uani 1 1 d .
H8A H 0.3777 -0.1063 0.0538 0.095 Uiso 1 1 calc R
C9 C 0.4353(13) -0.0636(9) 0.0949(4) 0.055(4) Uani 1 1 d .
C10 C 0.5228(17) -0.1138(8) 0.1077(4) 0.068(5) Uani 1 1 d .
H10A H 0.5285 -0.1556 0.0946 0.103 Uiso 1 1 calc R
H10B H 0.4976 -0.1284 0.1281 0.103 Uiso 1 1 calc R
H10C H 0.6001 -0.0906 0.1090 0.103 Uiso 1 1 calc R
C11 C 0.0005(14) 0.1442(10) 0.1040(4) 0.072(5) Uani 1 1 d .
H11A H 0.0476 0.1500 0.0854 0.108 Uiso 1 1 calc R
H11B H -0.0315 0.1904 0.1101 0.108 Uiso 1 1 calc R
H11C H -0.0647 0.1112 0.1000 0.108 Uiso 1 1 calc R
C12 C 0.0783(14) 0.1148(9) 0.1292(4) 0.055(4) Uani 1 1 d .
C13 C 0.0467(13) 0.0995(8) 0.1586(5) 0.063(5) Uani 1 1 d .
H13A H -0.0305 0.1023 0.1670 0.076 Uiso 1 1 calc R
C14 C 0.1530(13) 0.0784(8) 0.1745(4) 0.055(4) Uani 1 1 d .
C15 C 0.1641(15) 0.0573(10) 0.2070(4) 0.073(5) Uani 1 1 d .
H15A H 0.2468 0.0459 0.2115 0.110 Uiso 1 1 calc R
H15B H 0.1148 0.0155 0.2109 0.110 Uiso 1 1 calc R
H15C H 0.1381 0.0965 0.2200 0.110 Uiso 1 1 calc R
C16 C 0.7290(11) 0.0105(7) 0.1190(3) 0.043(3) Uani 1 1 d .
C17 C 0.8367(13) -0.0312(7) 0.1208(4) 0.048(4) Uani 1 1 d .
C18 C 0.9021(16) -0.0491(10) 0.0941(5) 0.082(6) Uani 1 1 d .
H18A H 0.9698 -0.0786 0.0959 0.098 Uiso 1 1 calc R
C19 C 0.8683(17) -0.0240(11) 0.0651(5) 0.084(6) Uani 1 1 d .
H19A H 0.9136 -0.0341 0.0474 0.101 Uiso 1 1 calc R
C20 C 0.7631(16) 0.0173(10) 0.0636(4) 0.072(5) Uani 1 1 d .
H20A H 0.7371 0.0334 0.0442 0.086 Uiso 1 1 calc R
C21 C 0.6971(13) 0.0350(9) 0.0887(4) 0.060(4) Uani 1 1 d .
H21A H 0.6291 0.0640 0.0863 0.072 Uiso 1 1 calc R
C22 C 0.8692(15) -0.0623(12) 0.1500(5) 0.080(6) Uani 1 1 d .
C23 C 0.4217(9) 0.1534(6) 0.2080(3) 0.087(7) Uani 1 1 d G
H23A H 0.3438 0.1718 0.2093 0.105 Uiso 1 1 calc R
C24 C 0.5203(13) 0.1863(5) 0.1924(3) 0.069(5) Uani 1 1 d G
H24A H 0.5183 0.2301 0.1817 0.083 Uiso 1 1 calc R
C25 C 0.6225(9) 0.1408(8) 0.1960(3) 0.087(6) Uani 1 1 d G
H25A H 0.6992 0.1494 0.1880 0.104 Uiso 1 1 calc R
C26 C 0.5871(11) 0.0797(6) 0.2138(3) 0.067(5) Uani 1 1 d G
H26A H 0.6365 0.0413 0.2196 0.080 Uiso 1 1 calc R
C27 C 0.4630(12) 0.0875(5) 0.2212(2) 0.067(5) Uani 1 1 d G
H27A H 0.4168 0.0551 0.2327 0.080 Uiso 1 1 calc R
C28 C 0.1989(13) -0.1089(9) 0.1463(4) 0.058(4) Uani 1 1 d .
H28A H 0.1611 -0.1370 0.1303 0.087 Uiso 1 1 calc R
H28B H 0.2338 -0.0661 0.1374 0.087 Uiso 1 1 calc R
H28C H 0.1398 -0.0954 0.1615 0.087 Uiso 1 1 calc R
C29 C 0.2874(17) -0.2274(9) 0.1513(5) 0.085(6) Uani 1 1 d .
H29A H 0.2332 -0.2326 0.1341 0.128 Uiso 1 1 calc R
H29B H 0.2594 -0.2566 0.1683 0.128 Uiso 1 1 calc R
H29C H 0.3666 -0.2431 0.1453 0.128 Uiso 1 1 calc R
C30 C 0.3439(17) -0.0913(9) 0.2488(4) 0.072(5) Uani 1 1 d .
H30A H 0.2839 -0.0914 0.2649 0.108 Uiso 1 1 calc R
H30B H 0.3751 -0.0432 0.2463 0.108 Uiso 1 1 calc R
H30C H 0.4084 -0.1235 0.2544 0.108 Uiso 1 1 calc R
C31 C 0.1678(15) -0.1466(11) 0.2236(5) 0.091(6) Uani 1 1 d .
H31A H 0.1381 -0.1370 0.2441 0.137 Uiso 1 1 calc R
H31B H 0.1714 -0.1980 0.2203 0.137 Uiso 1 1 calc R
H31C H 0.1146 -0.1252 0.2086 0.137 Uiso 1 1 calc R
C32 C 0.5983(14) -0.1718(10) 0.1837(4) 0.073(5) Uani 1 1 d .
H32A H 0.6479 -0.2094 0.1924 0.109 Uiso 1 1 calc R
H32B H 0.6344 -0.1255 0.1879 0.109 Uiso 1 1 calc R
H32C H 0.5915 -0.1786 0.1617 0.109 Uiso 1 1 calc R
C33 C 0.4653(17) -0.2433(7) 0.2166(4) 0.067(5) Uani 1 1 d .
H33A H 0.5415 -0.2675 0.2188 0.101 Uiso 1 1 calc R
H33B H 0.4092 -0.2749 0.2064 0.101 Uiso 1 1 calc R
H33C H 0.4348 -0.2307 0.2368 0.101 Uiso 1 1 calc R
C34 C 0.5233(18) 0.8266(15) 0.0045(4) 0.131(11) Uani 1 1 d GU
C35 C 0.4806(16) 0.7560(18) 0.0019(5) 0.21(2) Uani 1 1 d GU
H35A H 0.4143 0.7461 -0.0106 0.247 Uiso 1 1 calc R
C36 C 0.537(3) 0.7003(12) 0.0181(6) 0.37(4) Uani 1 1 d GU
H36A H 0.5081 0.6531 0.0164 0.448 Uiso 1 1 calc R
C37 C 0.636(3) 0.7151(14) 0.0369(5) 0.30(4) Uani 1 1 d GU
H37A H 0.6732 0.6778 0.0477 0.364 Uiso 1 1 calc R
C38 C 0.6784(16) 0.7857(17) 0.0394(4) 0.193(17) Uani 1 1 d GU
H38A H 0.7446 0.7956 0.0520 0.232 Uiso 1 1 calc R
C39 C 0.622(2) 0.8414(11) 0.0233(5) 0.147(12) Uani 1 1 d GU
H39A H 0.6509 0.8886 0.0250 0.176 Uiso 1 1 calc R
C40 C 0.466(4) 0.885(3) -0.0159(9) 0.29(3) Uani 1 1 d .
H40A H 0.3992 0.8640 -0.0272 0.429 Uiso 1 1 calc R
H40B H 0.5244 0.9028 -0.0303 0.429 Uiso 1 1 calc R
H40C H 0.4370 0.9236 -0.0032 0.429 Uiso 1 1 calc R

loop_
_atom_site_aniso_label
_atom_site_aniso_U_11
_atom_site_aniso_U_22
_atom_site_aniso_U_33
_atom_site_aniso_U_23
_atom_site_aniso_U_13
_atom_site_aniso_U_12
Y1 0.0362(7) 0.0409(7) 0.0457(7) -0.0035(7) -0.0002(7) 0.0051(7)
P1 0.0342(19) 0.046(2) 0.048(2) -0.0040(18) -0.0022(17) -0.0006(17)
O1 0.045(5) 0.023(5) 0.061(6) 0.007(4) 0.007(5) 0.014(4)
B1 0.050(11) 0.057(11) 0.054(11) 0.001(9) 0.013(9) 0.017(9)
N1 0.070(9) 0.053(8) 0.040(7) 0.015(6) -0.002(6) 0.019(7)
N2 0.016(5) 0.031(6) 0.093(9) -0.029(6) 0.006(6) 0.000(5)
N3 0.043(7) 0.054(7) 0.051(8) -0.006(6) 0.001(6) 0.010(6)
N4 0.035(6) 0.047(7) 0.053(8) -0.008(6) -0.003(6) 0.003(6)
N5 0.041(7) 0.052(7) 0.039(7) 0.004(5) 0.000(5) 0.010(6)
N6 0.039(6) 0.054(7) 0.043(7) -0.007(6) 0.000(6) 0.006(5)
N7 0.038(7) 0.063(8) 0.045(7) -0.001(6) 0.001(6) 0.010(6)
N8 0.056(11) 0.143(18) 0.148(18) 0.069(15) 0.005(12) 0.023(11)
N9 0.053(7) 0.046(7) 0.046(7) -0.009(6) -0.007(6) 0.014(6)
N10 0.044(7) 0.059(8) 0.042(7) 0.006(6) 0.008(6) -0.001(6)
N11 0.050(7) 0.030(6) 0.076(9) -0.004(6) -0.006(7) -0.008(6)
C1 0.089(14) 0.116(16) 0.052(11) 0.032(11) 0.006(10) 0.046(12)
C2 0.055(11) 0.072(11) 0.072(12) 0.005(9) 0.007(9) 0.020(9)
C3 0.059(11) 0.039(8) 0.101(14) 0.027(9) 0.004(10) -0.009(8)
C4 0.045(10) 0.058(10) 0.078(12) 0.014(9) 0.013(9) 0.009(9)
C5 0.055(11) 0.075(12) 0.108(15) 0.007(11) 0.009(11) -0.021(10)
C6 0.106(17) 0.136(19) 0.066(13) -0.044(13) -0.045(12) 0.035(15)
C7 0.068(11) 0.075(12) 0.048(10) -0.013(9) 0.005(8) -0.002(10)
C8 0.062(11) 0.091(14) 0.084(13) -0.052(11) 0.003(10) 0.020(11)
C9 0.049(9) 0.052(9) 0.066(10) -0.022(9) 0.010(8) -0.026(8)
C10 0.103(14) 0.046(9) 0.055(10) -0.004(8) 0.009(10) 0.001(10)
C11 0.047(10) 0.095(13) 0.072(12) -0.021(10) -0.011(8) 0.022(9)
C12 0.047(9) 0.058(10) 0.059(11) -0.002(8) -0.005(8) 0.010(8)
C13 0.033(8) 0.049(8) 0.107(14) -0.023(10) -0.008(10) 0.000(7)
C14 0.044(9) 0.057(10) 0.066(10) -0.010(8) 0.010(8) 0.024(7)
C15 0.067(11) 0.079(12) 0.073(12) 0.003(10) 0.035(9) -0.005(10)
C16 0.025(7) 0.044(8) 0.059(10) 0.002(7) 0.001(7) -0.011(6)
C17 0.045(9) 0.043(8) 0.057(10) 0.003(7) 0.009(8) 0.014(7)
C18 0.060(12) 0.084(14) 0.101(16) 0.006(12) 0.014(11) 0.023(10)
C19 0.061(12) 0.107(16) 0.084(15) -0.020(12) 0.019(11) 0.005(12)
C20 0.067(12) 0.075(12) 0.075(13) 0.001(10) 0.013(10) 0.003(10)
C21 0.037(8) 0.067(11) 0.076(12) -0.003(9) 0.006(8) -0.002(8)
C22 0.039(10) 0.082(13) 0.119(18) -0.004(14) 0.010(11) 0.004(11)
C23 0.099(15) 0.056(11) 0.108(16) 0.031(10) 0.053(13) 0.036(11)
C24 0.066(11) 0.051(9) 0.090(13) -0.029(9) 0.011(11) -0.013(9)
C25 0.105(16) 0.073(13) 0.082(14) -0.022(11) 0.017(12) -0.017(13)
C26 0.062(11) 0.079(13) 0.059(11) -0.020(9) -0.025(9) 0.024(10)
C27 0.090(14) 0.055(10) 0.056(10) -0.023(8) -0.005(10) -0.010(10)
C28 0.048(9) 0.065(10) 0.061(10) -0.004(8) -0.018(8) 0.006(8)
C29 0.080(13) 0.055(11) 0.121(17) -0.023(10) -0.040(12) 0.019(10)
C30 0.088(13) 0.080(12) 0.047(10) -0.010(9) 0.008(9) 0.001(10)
C31 0.051(11) 0.101(15) 0.122(18) -0.003(13) 0.017(11) -0.008(11)
C32 0.052(10) 0.091(13) 0.075(12) -0.004(10) -0.001(9) 0.024(10)
C33 0.094(13) 0.031(8) 0.077(12) 0.008(7) -0.004(10) -0.004(9)
C34 0.092(17) 0.22(3) 0.085(17) -0.035(19) 0.018(12) 0.07(2)
C35 0.14(3) 0.32(6) 0.16(3) -0.11(4) 0.08(2) -0.12(4)
C36 0.44(8) 0.45(10) 0.23(6) 0.05(5) 0.28(5) 0.05(6)
C37 0.36(7) 0.21(4) 0.33(7) 0.19(5) 0.22(5) 0.18(4)
C38 0.14(3) 0.35(5) 0.09(2) 0.00(3) 0.001(19) 0.10(3)
C39 0.109(19) 0.27(4) 0.064(16) -0.010(19) 0.017(12) 0.05(2)
C40 0.32(6) 0.33(6) 0.21(4) -0.05(4) -0.05(4) 0.24(5)

loop_
_atom_type_symbol
_atom_type_description
_atom_type_scat_dispersion_real
_atom_type_scat_dispersion_imag
_atom_type_scat_source
C C 0.0033 0.0016 'International Tables Vol C Tables 4.2.6.8 and 6.1.1.4'
H H 0.0000 0.0000 'International Tables Vol C Tables 4.2.6.8 and 6.1.1.4'
B B 0.0013 0.0007 'International Tables Vol C Tables 4.2.6.8 and 6.1.1.4'
N N 0.0061 0.0033 'International Tables Vol C Tables 4.2.6.8 and 6.1.1.4'
O O 0.0106 0.0060 'International Tables Vol C Tables 4.2.6.8 and 6.1.1.4'
P P 0.1023 0.0942 'International Tables Vol C Tables 4.2.6.8 and 6.1.1.4'
Y Y -2.7962 3.5667 'International Tables Vol C Tables 4.2.6.8 and 6.1.1.4'

loop_
_geom_angle_atom_site_label_1
_geom_angle_atom_site_label_2
_geom_angle_atom_site_label_3
_geom_angle
O1 Y1 N7 93.3(4)
O1 Y1 N4 83.3(4)
N7 Y1 N4 83.1(4)
O1 Y1 N6 88.0(3)
N7 Y1 N6 157.4(4)
N4 Y1 N6 74.6(3)
O1 Y1 N2 155.9(3)
N7 Y1 N2 88.2(4)
N4 Y1 N2 73.0(4)
N6 Y1 N2 81.6(3)
O1 Y1 C26 81.5(4)
N7 Y1 C26 80.7(4)
N4 Y1 C26 157.0(3)
N6 Y1 C26 121.8(4)
N2 Y1 C26 122.4(4)
O1 Y1 C27 75.5(3)
N7 Y1 C27 110.6(4)
N4 Y1 C27 155.2(3)
N6 Y1 C27 91.6(4)
N2 Y1 C27 126.2(3)
C26 Y1 C27 30.35(11)
O1 Y1 C25 111.4(4)
N7 Y1 C25 74.9(4)
N4 Y1 C25 153.9(3)
N6 Y1 C25 125.4(4)
N2 Y1 C25 92.2(4)
C26 Y1 C25 30.25(11)
C27 Y1 C25 49.88(13)
O1 Y1 C23 101.4(3)
N7 Y1 C23 124.3(4)
N4 Y1 C23 151.3(3)
N6 Y1 C23 77.3(3)
N2 Y1 C23 97.5(3)
C26 Y1 C23 49.84(13)
C27 Y1 C23 30.15(12)
C25 Y1 C23 49.62(14)
O1 Y1 C24 125.0(3)
N7 Y1 C24 100.8(4)
N4 Y1 C24 150.7(3)
N6 Y1 C24 96.8(4)
N2 Y1 C24 78.1(3)
C26 Y1 C24 49.74(14)
C27 Y1 C24 49.67(14)
C25 Y1 C24 30.00(11)
C23 Y1 C24 29.94(12)
O1 P1 N11 108.6(5)
O1 P1 N9 111.1(6)
N11 P1 N9 111.6(6)
O1 P1 N10 111.8(6)
N11 P1 N10 105.2(6)
N9 P1 N10 108.3(6)
P1 O1 Y1 165.8(6)
N5 B1 N1 114.7(14)
N5 B1 N3 110.0(13)
N1 B1 N3 108.6(12)
N2 N1 C2 106.9(13)
N2 N1 B1 126.5(12)
C2 N1 B1 126.0(14)
C4 N2 N1 112.6(14)
C4 N2 Y1 130.6(11)
N1 N2 Y1 115.3(8)
C7 N3 N4 111.8(12)
C7 N3 B1 127.3(14)
N4 N3 B1 120.8(12)
C9 N4 N3 103.1(12)
C9 N4 Y1 136.9(10)
N3 N4 Y1 120.0(8)
C12 N5 N6 110.0(12)
C12 N5 B1 128.3(13)
N6 N5 B1 121.4(11)
C14 N6 N5 106.9(11)
C14 N6 Y1 133.0(10)
N5 N6 Y1 120.0(8)
C16 N7 Y1 143.0(10)
C28 N9 C29 112.0(12)
C28 N9 P1 122.3(9)
C29 N9 P1 124.9(10)
C30 N10 C31 114.2(13)
C30 N10 P1 119.5(10)
C31 N10 P1 125.2(12)
C32 N11 C33 111.5(13)
C32 N11 P1 123.9(11)
C33 N11 P1 123.8(11)
N1 C2 C3 106.1(14)
N1 C2 C1 124.9(16)
C3 C2 C1 128.8(17)
C2 C3 C4 106.4(14)
N2 C4 C3 107.6(15)
N2 C4 C5 124.4(15)
C3 C4 C5 126.5(15)
N3 C7 C8 105.2(14)
N3 C7 C6 123.9(16)
C8 C7 C6 130.9(16)
C9 C8 C7 109.4(15)
C8 C9 N4 110.4(15)
C8 C9 C10 128.8(15)
N4 C9 C10 120.7(14)
N5 C12 C13 108.5(14)
N5 C12 C11 123.3(15)
C13 C12 C11 127.9(15)
C12 C13 C14 107.3(14)
N6 C14 C13 107.3(14)
N6 C14 C15 125.3(14)
C13 C14 C15 127.4(15)
N7 C16 C17 123.2(13)
N7 C16 C21 121.3(13)
C17 C16 C21 115.4(13)
C18 C17 C16 121.1(15)
C18 C17 C22 119.8(15)
C16 C17 C22 118.6(14)
C19 C18 C17 121.6(17)
C18 C19 C20 116.8(17)
C21 C20 C19 123.3(18)
C20 C21 C16 121.7(15)
N8 C22 C17 178(2)
C27 C23 C24 108.0
C27 C23 Y1 73.9(4)
C24 C23 Y1 75.4(4)
C25 C24 C23 108.0
C25 C24 Y1 74.2(4)
C23 C24 Y1 74.6(4)
C26 C25 C24 108.0
C26 C25 Y1 74.0(4)
C24 C25 Y1 75.8(4)
C25 C26 C27 108.0
C25 C26 Y1 75.8(4)
C27 C26 Y1 75.1(5)
C23 C27 C26 108.0
C23 C27 Y1 76.0(4)
C26 C27 Y1 74.6(5)
C35 C34 C39 120.0
C35 C34 C40 118(3)
C39 C34 C40 122(3)
C36 C35 C34 120.0
C35 C36 C37 120.0
C38 C37 C36 120.0
C39 C38 C37 120.0
C38 C39 C34 120.0

loop_
_geom_bond_atom_site_label_1
_geom_bond_atom_site_label_2
_geom_bond_distance
Y1 O1 2.258(8)
Y1 N7 2.327(12)
Y1 N4 2.498(11)
Y1 N6 2.536(11)
Y1 N2 2.605(13)
Y1 C26 2.709(11)
Y1 C27 2.716(11)
Y1 C25 2.733(12)
Y1 C23 2.743(12)
Y1 C24 2.753(11)
P1 O1 1.525(9)
P1 N11 1.608(12)
P1 N9 1.616(12)
P1 N10 1.644(11)
B1 N5 1.50(2)
B1 N1 1.53(2)
B1 N3 1.57(2)
N1 N2 1.321(15)
N1 C2 1.37(2)
N2 C4 1.256(18)
N3 C7 1.367(19)
N3 N4 1.412(15)
N4 C9 1.389(18)
N5 C12 1.319(18)
N5 N6 1.383(14)
N6 C14 1.340(18)
N7 C16 1.336(17)
N8 C22 1.12(2)
N9 C28 1.437(17)
N9 C29 1.465(18)
N10 C30 1.438(18)
N10 C31 1.487(19)
N11 C32 1.418(18)
N11 C33 1.527(17)
C1 C2 1.50(2)
C2 C3 1.37(2)
C3 C4 1.39(2)
C4 C5 1.50(2)
C6 C7 1.47(2)
C7 C8 1.38(2)
C8 C9 1.36(2)
C9 C10 1.45(2)
C11 C12 1.49(2)
C12 C13 1.34(2)
C13 C14 1.42(2)
C14 C15 1.46(2)
C16 C17 1.422(18)
C16 C21 1.43(2)
C17 C18 1.40(2)
C17 C22 1.43(3)
C18 C19 1.39(3)
C19 C20 1.39(2)
C20 C21 1.35(2)
C23 C27 1.4200
C23 C24 1.4200
C24 C25 1.4200
C25 C26 1.4200
C26 C27 1.4200
C34 C35 1.3900
C34 C39 1.3900
C34 C40 1.53(4)
C35 C36 1.3900
C36 C37 1.3900
C37 C38 1.3900
C38 C39 1.3900
